data_4135560
loop_
_publ_author_name
'Zhang, Pinglu'
'Tsuji, Nobuya'
'Ouyang, Jie'
'List, Benjamin'

_publ_section_title
;
 Strong and Confined Acids Catalyze Asymmetric Intramolecular
 Hydroarylations of Unactivated Olefins with Indoles.
;
_journal_issue 2
_journal_name_full 'Journal of the American Chemical Society'
_journal_page_first 675
_journal_page_last 680
_journal_paper_doi 10.1021/jacs.0c12042
_journal_volume 143
_journal_year 2021
_chemical_absolute_configuration rmad
_chemical_formula_moiety 'C21 H30 B N O2'
_chemical_formula_sum 'C21 H30 B N O2'
_chemical_formula_weight 339.27
_chemical_properties_physical none
_space_group_crystal_system orthorhombic
_space_group_IT_number 19
_space_group_name_Hall 'P 2ac 2ab'
_space_group_name_H-M_alt 'P 21 21 21'
_audit_block_code ZHP-ZB-050
_audit_creation_date 2020-11-09
_audit_creation_method
;
Olex2 1.3
(compiled 2020.07.31 svn.rc2a77460 for OlexSys, GUI svn.r6145)
;
_cell_angle_alpha 90
_cell_angle_beta 90
_cell_angle_gamma 90
_cell_formula_units_Z 4
_cell_length_a 8.0048(3)
_cell_length_b 9.3168(3)
_cell_length_c 25.9145(9)
_cell_measurement_reflns_used 9205
_cell_volume 1932.68(12)
_cod_data_source_file ja0c12042_si_001.cif
_cod_data_source_block 13531sadabs
_cod_database_code 4135560
_shelx_space_group_comment
;
The symmetry employed for this shelxl refinement is uniquely defined
by the following loop, which should always be used as a source of
symmetry information in preference to the above space-group names.
They are only intended as comments.
;
_olex2_submission_special_instructions 'No special instructions were received'
_shelx_shelxl_version_number 2018/3

loop_
_space_group_symop_operation_xyz
'x, y, z'
'-x+1/2, -y, z+1/2'
'-x, y+1/2, -z+1/2'
'x+1/2, -y+1/2, -z'

loop_
_atom_site_label
_atom_site_type_symbol
_atom_site_fract_x
_atom_site_fract_y
_atom_site_fract_z
_atom_site_U_iso_or_equiv
_atom_site_adp_type
_atom_site_occupancy
_atom_site_site_symmetry_order
_atom_site_calc_flag
_atom_site_refinement_flags_posn
_atom_site_refinement_flags_adp
_atom_site_refinement_flags_occupancy
_atom_site_disorder_assembly
_atom_site_disorder_group
O1 O 0.73938(19) 1.00602(18) 0.82683(6) 0.0239(4) Uani 1 1 d . . . . .
O2 O 0.5747(2) 0.90955(19) 0.76419(6) 0.0268(4) Uani 1 1 d . . . . .
N1 N 0.9929(2) 0.64148(19) 0.61239(7) 0.0186(4) Uani 1 1 d . . . . .
H1 H 1.068(4) 0.612(3) 0.6360(12) 0.036(8) Uiso 1 1 d . . . . .
C1 C 0.8695(3) 0.9832(2) 0.73511(8) 0.0206(5) Uani 1 1 d . . . . .
H1A H 0.866096 1.081797 0.720876 0.025 Uiso 1 1 calc R U . . .
H1B H 0.978974 0.969887 0.752205 0.025 Uiso 1 1 calc R U . . .
C2 C 0.8528(3) 0.8745(2) 0.69062(8) 0.0191(5) Uani 1 1 d . . . . .
H2A H 0.733958 0.871297 0.680097 0.023 Uiso 1 1 calc R U . . .
H2B H 0.881827 0.778317 0.704192 0.023 Uiso 1 1 calc R U . . .
C3 C 0.9593(3) 0.9016(2) 0.64178(8) 0.0192(5) Uani 1 1 d . . . . .
C4 C 0.9312(3) 0.7793(2) 0.60471(8) 0.0171(4) Uani 1 1 d . . . . .
C5 C 0.9398(3) 0.5554(2) 0.57237(8) 0.0173(4) Uani 1 1 d . . . . .
C6 C 0.9708(3) 0.4104(2) 0.56245(9) 0.0216(5) Uani 1 1 d . . . . .
H6 H 1.037444 0.354370 0.585132 0.026 Uiso 1 1 calc R U . . .
C7 C 0.9012(3) 0.3512(2) 0.51843(9) 0.0237(5) Uani 1 1 d . . . . .
H7 H 0.922043 0.253271 0.510441 0.028 Uiso 1 1 calc R U . . .
C8 C 0.8004(3) 0.4331(3) 0.48545(9) 0.0244(5) Uani 1 1 d . . . . .
H8 H 0.753362 0.389434 0.455663 0.029 Uiso 1 1 calc R U . . .
C9 C 0.7680(3) 0.5761(3) 0.49543(8) 0.0233(5) Uani 1 1 d . . . . .
H9 H 0.698652 0.630472 0.473014 0.028 Uiso 1 1 calc R U . . .
C10 C 0.8396(3) 0.6397(2) 0.53930(8) 0.0183(5) Uani 1 1 d . . . . .
C11 C 0.8363(3) 0.7820(2) 0.56081(8) 0.0188(5) Uani 1 1 d . . . . .
C12 C 0.7490(3) 0.9135(3) 0.54146(9) 0.0250(5) Uani 1 1 d . . . . .
H12A H 0.635930 0.887904 0.529038 0.030 Uiso 1 1 calc R U . . .
H12B H 0.812253 0.955103 0.512236 0.030 Uiso 1 1 calc R U . . .
C13 C 0.7359(3) 1.0228(2) 0.58485(9) 0.0247(5) Uani 1 1 d . . . . .
H13A H 0.648388 0.992058 0.609469 0.030 Uiso 1 1 calc R U . . .
H13B H 0.702418 1.116859 0.570373 0.030 Uiso 1 1 calc R U . . .
C14 C 0.9018(3) 1.0390(2) 0.61341(9) 0.0237(5) Uani 1 1 d . . . . .
H14A H 0.891126 1.117678 0.638891 0.028 Uiso 1 1 calc R U . . .
H14B H 0.989091 1.067177 0.588311 0.028 Uiso 1 1 calc R U . . .
C15 C 1.1442(3) 0.9147(3) 0.65636(9) 0.0225(5) Uani 1 1 d . . . . .
H15A H 1.178810 0.829090 0.675574 0.034 Uiso 1 1 calc R U . . .
H15B H 1.160523 1.000017 0.677888 0.034 Uiso 1 1 calc R U . . .
H15C H 1.211628 0.923290 0.624940 0.034 Uiso 1 1 calc R U . . .
C16 C 0.4863(3) 0.8860(3) 0.81280(9) 0.0255(5) Uani 1 1 d . . . . .
C17 C 0.5707(3) 0.9959(3) 0.84929(8) 0.0209(5) Uani 1 1 d . . . . .
C18 C 0.5176(5) 0.7312(3) 0.82663(14) 0.0545(9) Uani 1 1 d . . . . .
H18A H 0.488163 0.669927 0.797277 0.082 Uiso 1 1 calc R U . . .
H18B H 0.449090 0.705036 0.856511 0.082 Uiso 1 1 calc R U . . .
H18C H 0.635969 0.718108 0.835080 0.082 Uiso 1 1 calc R U . . .
C19 C 0.3011(3) 0.9117(4) 0.80348(11) 0.0436(8) Uani 1 1 d . . . . .
H19A H 0.284826 1.008217 0.789322 0.065 Uiso 1 1 calc R U . . .
H19B H 0.240369 0.903012 0.836167 0.065 Uiso 1 1 calc R U . . .
H19C H 0.258777 0.840376 0.778947 0.065 Uiso 1 1 calc R U . . .
C20 C 0.5828(4) 0.9480(4) 0.90498(10) 0.0442(8) Uani 1 1 d . . . . .
H20A H 0.640413 0.855256 0.906702 0.066 Uiso 1 1 calc R U . . .
H20B H 0.470297 0.938220 0.919457 0.066 Uiso 1 1 calc R U . . .
H20C H 0.645626 1.019386 0.924842 0.066 Uiso 1 1 calc R U . . .
C21 C 0.4938(3) 1.1437(3) 0.84631(11) 0.0344(6) Uani 1 1 d . . . . .
H21A H 0.563283 1.211803 0.865553 0.052 Uiso 1 1 calc R U . . .
H21B H 0.381474 1.141346 0.861300 0.052 Uiso 1 1 calc R U . . .
H21C H 0.486885 1.173828 0.810143 0.052 Uiso 1 1 calc R U . . .
B1 B 0.7274(3) 0.9658(3) 0.77591(9) 0.0179(5) Uani 1 1 d . . . . .

loop_
_atom_site_aniso_label
_atom_site_aniso_U_11
_atom_site_aniso_U_22
_atom_site_aniso_U_33
_atom_site_aniso_U_23
_atom_site_aniso_U_13
_atom_site_aniso_U_12
O1 0.0158(7) 0.0393(9) 0.0166(7) -0.0064(7) 0.0006(6) -0.0015(7)
O2 0.0234(8) 0.0389(9) 0.0181(8) -0.0088(7) 0.0051(6) -0.0095(8)
N1 0.0212(9) 0.0182(9) 0.0163(9) 0.0009(7) -0.0027(8) 0.0023(8)
C1 0.0213(11) 0.0221(11) 0.0185(10) -0.0024(9) 0.0012(9) -0.0026(9)
C2 0.0218(11) 0.0196(11) 0.0160(11) -0.0001(8) 0.0028(9) -0.0016(9)
C3 0.0211(11) 0.0196(11) 0.0170(11) -0.0005(9) 0.0022(9) -0.0011(9)
C4 0.0185(10) 0.0172(10) 0.0157(10) 0.0006(8) 0.0049(9) -0.0001(9)
C5 0.0184(10) 0.0197(10) 0.0138(10) -0.0005(8) 0.0014(8) -0.0015(8)
C6 0.0219(11) 0.0212(11) 0.0217(11) 0.0019(9) 0.0002(9) 0.0005(9)
C7 0.0270(12) 0.0202(11) 0.0238(12) -0.0030(9) 0.0003(10) -0.0011(9)
C8 0.0248(11) 0.0302(12) 0.0183(11) -0.0052(9) -0.0020(10) -0.0021(10)
C9 0.0221(11) 0.0302(12) 0.0178(11) -0.0005(9) -0.0008(9) 0.0022(10)
C10 0.0174(10) 0.0234(11) 0.0141(10) 0.0001(8) 0.0029(8) 0.0010(8)
C11 0.0192(11) 0.0220(11) 0.0151(10) 0.0013(8) 0.0035(8) 0.0029(9)
C12 0.0275(12) 0.0285(12) 0.0190(11) 0.0026(9) -0.0009(10) 0.0086(10)
C13 0.0294(12) 0.0218(11) 0.0228(11) 0.0034(9) 0.0043(10) 0.0082(10)
C14 0.0305(13) 0.0198(11) 0.0208(12) 0.0022(9) 0.0078(10) 0.0008(10)
C15 0.0225(11) 0.0249(11) 0.0202(11) -0.0022(9) 0.0034(9) -0.0024(9)
C16 0.0249(12) 0.0255(12) 0.0260(12) -0.0050(9) 0.0135(10) -0.0070(10)
C17 0.0159(10) 0.0307(12) 0.0162(11) -0.0007(9) 0.0045(8) 0.0011(9)
C18 0.070(2) 0.0253(14) 0.068(2) 0.0009(14) 0.0409(19) -0.0051(14)
C19 0.0261(14) 0.069(2) 0.0354(15) -0.0176(15) 0.0072(12) -0.0152(14)
C20 0.0313(14) 0.082(2) 0.0195(13) 0.0084(13) 0.0034(11) 0.0114(15)
C21 0.0334(14) 0.0264(13) 0.0434(15) -0.0060(11) 0.0175(12) 0.0015(11)
B1 0.0199(12) 0.0167(12) 0.0170(12) -0.0008(9) -0.0010(10) 0.0006(10)

loop_
_atom_type_symbol
_atom_type_description
_atom_type_scat_dispersion_real
_atom_type_scat_dispersion_imag
_atom_type_scat_source
C C 0.0181 0.0091 'International Tables Vol C Tables 4.2.6.8 and 6.1.1.4'
H H 0.0000 0.0000 'International Tables Vol C Tables 4.2.6.8 and 6.1.1.4'
B B 0.0090 0.0039 'International Tables Vol C Tables 4.2.6.8 and 6.1.1.4'
N N 0.0311 0.0180 'International Tables Vol C Tables 4.2.6.8 and 6.1.1.4'
O O 0.0492 0.0322 'International Tables Vol C Tables 4.2.6.8 and 6.1.1.4'

loop_
_cod_changelog_entry_id
_cod_changelog_entry_author
_cod_changelog_entry_date
_cod_changelog_entry_text
1 'Vaitkus, Antanas' 2022-06-28T20:39:00+03:00
;
 Removed the '_chemical_name_systematic' data item that had an incorrect value.
;
